data_7002248
loop_
_publ_author_name
'L\'opez-Torres, Elena'
'Mendiola, M. Antonia'

_publ_section_title
;
 Structural diversity of benzil bis(benzoylhydrazone): Mononuclear,
 binuclear and trinuclear complexes
;
_journal_issue 37
_journal_name_full 'Dalton Transactions'
_journal_page_first 7639
_journal_page_last 7647
_journal_paper_doi 10.1039/b908662e
_journal_year 2009
_chemical_formula_moiety 'C28 H20 N4 Ni O2'
_chemical_formula_sum 'C28 H20 N4 Ni O2'
_chemical_formula_weight 503.19
_chemical_name_systematic
;
?
;
_space_group_IT_number 60
_symmetry_cell_setting orthorhombic
_symmetry_space_group_name_Hall '-P 2n 2ab'
_symmetry_space_group_name_H-M 'P b c n'
_atom_sites_solution_hydrogens geom
_atom_sites_solution_primary direct
_atom_sites_solution_secondary difmap
_audit_creation_method SHELXL-97
_cell_angle_alpha 90.00
_cell_angle_beta 90.00
_cell_angle_gamma 90.00
_cell_formula_units_Z 4
_cell_length_a 26.762(2)
_cell_length_b 12.3139(9)
_cell_length_c 6.7859(5)
_cell_measurement_reflns_used 4888
_cell_measurement_temperature 100(2)
_cell_measurement_theta_max 22.83
_cell_measurement_theta_min 2.82
_cell_volume 2236.3(3)
_computing_cell_refinement 'Bruker SMART'
_computing_data_collection 'Bruker SMART'
_computing_data_reduction 'Bruker SAINT'
_computing_molecular_graphics 'Bruker SHELXTL'
_computing_publication_material 'Bruker SHELXTL'
_computing_structure_refinement 'SHELXL-97 (Sheldrick, 1997)'
_computing_structure_solution 'SHELXS-97 (Sheldrick, 1990)'
_diffrn_ambient_temperature 296(2)
_diffrn_measured_fraction_theta_full 0.999
_diffrn_measured_fraction_theta_max 0.999
_diffrn_measurement_device_type 'CCD area detector'
_diffrn_measurement_method 'phi and omega scans'
_diffrn_radiation_monochromator graphite
_diffrn_radiation_source 'fine-focus sealed tube'
_diffrn_radiation_type MoK\a
_diffrn_radiation_wavelength 0.71073
_diffrn_reflns_av_R_equivalents 0.0760
_diffrn_reflns_av_sigmaI/netI 0.0342
_diffrn_reflns_limit_h_max 33
_diffrn_reflns_limit_h_min -33
_diffrn_reflns_limit_k_max 15
_diffrn_reflns_limit_k_min -15
_diffrn_reflns_limit_l_max 8
_diffrn_reflns_limit_l_min -8
_diffrn_reflns_number 33938
_diffrn_reflns_theta_full 26.02
_diffrn_reflns_theta_max 26.02
_diffrn_reflns_theta_min 1.52
_exptl_absorpt_coefficient_mu 0.903
_exptl_absorpt_correction_T_max 0.9562
_exptl_absorpt_correction_T_min 0.8058
_exptl_absorpt_correction_type multi-scan
_exptl_crystal_colour black
_exptl_crystal_density_diffrn 1.495
_exptl_crystal_density_method 'not measured'
_exptl_crystal_description needle
_exptl_crystal_F_000 1040
_exptl_crystal_size_max 0.25
_exptl_crystal_size_mid 0.08
_exptl_crystal_size_min 0.05
_refine_diff_density_max 0.404
_refine_diff_density_min -0.597
_refine_diff_density_rms 0.159
_refine_ls_extinction_method none
_refine_ls_goodness_of_fit_ref 1.193
_refine_ls_hydrogen_treatment constr
_refine_ls_matrix_type full
_refine_ls_number_parameters 159
_refine_ls_number_reflns 2215
_refine_ls_number_restraints 0
_refine_ls_restrained_S_all 1.193
_refine_ls_R_factor_all 0.0669
_refine_ls_R_factor_gt 0.0330
_refine_ls_shift/su_max 0.000
_refine_ls_shift/su_mean 0.000
_refine_ls_structure_factor_coef Fsqd
_refine_ls_weighting_details 'calc w=1/[\s^2^(Fo^2^)+(0.0616P)^2^+0.1460P] where P=(Fo^2^+2Fc^2^)/3'
_refine_ls_weighting_scheme calc
_refine_ls_wR_factor_gt 0.0864
_refine_ls_wR_factor_ref 0.1162
_reflns_number_gt 1629
_reflns_number_total 2215
_reflns_threshold_expression >2sigma(I)
_cod_data_source_file b908662e.txt
_cod_data_source_block el9
_cod_depositor_comments
;
The following automatic conversions were performed:
'_symmetry_cell_setting' value 'Orthorhombic' changed to 'orthorhombic'
according to '/home/saulius/struct/CIF-dictionaries/cif_core.dic'
dictionary named 'cif_core.dic' version 2.4.1 from 2010-06-29.

Automatic conversion script
Id: cif_fix_enum 1527 2010-12-29 10:47:43Z saulius 
;
_cod_original_sg_symbol_H-M 'Pbcn '
_cod_database_code 7002248

loop_
_symmetry_equiv_pos_as_xyz
'x, y, z'
'-x+1/2, -y+1/2, z+1/2'
'-x, y, -z+1/2'
'x+1/2, -y+1/2, -z'
'-x, -y, -z'
'x-1/2, y-1/2, -z-1/2'
'x, -y, z-1/2'
'-x-1/2, y-1/2, z'

loop_
_atom_site_label
_atom_site_type_symbol
_atom_site_fract_x
_atom_site_fract_y
_atom_site_fract_z
_atom_site_U_iso_or_equiv
_atom_site_adp_type
_atom_site_occupancy
_atom_site_symmetry_multiplicity
_atom_site_calc_flag
_atom_site_refinement_flags
_atom_site_disorder_assembly
_atom_site_disorder_group
Ni1 Ni 0.5000 -0.04266(4) 0.2500 0.02134(18) Uani 1 2 d S . .
N2 N 0.45562(8) 0.06583(18) 0.2155(3) 0.0225(5) Uani 1 1 d . . .
N1 N 0.40729(8) 0.03629(17) 0.1703(3) 0.0223(5) Uani 1 1 d . . .
O1 O 0.44457(7) -0.13302(15) 0.2121(3) 0.0255(5) Uani 1 1 d . . .
C2 C 0.47332(10) 0.1650(2) 0.2203(3) 0.0210(6) Uani 1 1 d . . .
C21 C 0.44513(10) 0.2618(2) 0.1573(4) 0.0215(6) Uani 1 1 d . . .
C22 C 0.39505(10) 0.2761(2) 0.2100(4) 0.0248(6) Uani 1 1 d . . .
H22 H 0.3790 0.2244 0.2873 0.030 Uiso 1 1 calc R . .
C23 C 0.36950(10) 0.3671(2) 0.1472(4) 0.0246(6) Uani 1 1 d . . .
H23 H 0.3364 0.3773 0.1850 0.030 Uiso 1 1 calc R . .
C24 C 0.39263(10) 0.4433(2) 0.0282(4) 0.0264(6) Uani 1 1 d . . .
H24 H 0.3752 0.5046 -0.0131 0.032 Uiso 1 1 calc R . .
C25 C 0.44188(10) 0.4278(2) -0.0291(4) 0.0268(6) Uani 1 1 d . . .
H25 H 0.4572 0.4779 -0.1119 0.032 Uiso 1 1 calc R . .
C26 C 0.46819(10) 0.3383(2) 0.0363(4) 0.0243(6) Uani 1 1 d . . .
H26 H 0.5014 0.3291 -0.0006 0.029 Uiso 1 1 calc R . .
C1 C 0.40611(10) -0.0716(2) 0.1772(4) 0.0231(6) Uani 1 1 d . . .
C11 C 0.35739(10) -0.1246(2) 0.1414(4) 0.0229(6) Uani 1 1 d . . .
C16 C 0.35251(11) -0.2354(2) 0.1781(4) 0.0276(7) Uani 1 1 d . . .
H16 H 0.3794 -0.2747 0.2274 0.033 Uiso 1 1 calc R . .
C15 C 0.30753(11) -0.2868(3) 0.1409(4) 0.0315(7) Uani 1 1 d . . .
H15 H 0.3043 -0.3608 0.1651 0.038 Uiso 1 1 calc R . .
C14 C 0.26735(12) -0.2290(2) 0.0681(4) 0.0334(7) Uani 1 1 d . . .
H14 H 0.2373 -0.2640 0.0425 0.040 Uiso 1 1 calc R . .
C13 C 0.27209(11) -0.1185(2) 0.0333(4) 0.0335(7) Uani 1 1 d . . .
H13 H 0.2451 -0.0794 -0.0156 0.040 Uiso 1 1 calc R . .
C12 C 0.31672(10) -0.0661(2) 0.0710(4) 0.0280(7) Uani 1 1 d . . .
H12 H 0.3196 0.0082 0.0492 0.034 Uiso 1 1 calc R . .

loop_
_atom_site_aniso_label
_atom_site_aniso_U_11
_atom_site_aniso_U_22
_atom_site_aniso_U_33
_atom_site_aniso_U_23
_atom_site_aniso_U_13
_atom_site_aniso_U_12
Ni1 0.0226(3) 0.0212(3) 0.0202(3) 0.000 0.0050(2) 0.000
N2 0.0259(13) 0.0276(13) 0.0140(11) 0.0009(9) 0.0015(9) -0.0005(10)
N1 0.0242(12) 0.0245(12) 0.0181(11) -0.0005(9) 0.0018(10) -0.0027(10)
O1 0.0249(10) 0.0240(10) 0.0276(11) 0.0022(8) 0.0072(8) 0.0000(8)
C2 0.0261(15) 0.0237(14) 0.0133(13) -0.0013(11) 0.0021(11) -0.0005(12)
C21 0.0265(15) 0.0239(14) 0.0140(13) -0.0027(11) -0.0038(11) -0.0029(12)
C22 0.0302(16) 0.0255(14) 0.0187(14) -0.0014(11) 0.0012(11) -0.0028(12)
C23 0.0216(14) 0.0289(15) 0.0233(15) -0.0037(12) -0.0035(12) 0.0000(12)
C24 0.0310(17) 0.0252(15) 0.0229(14) 0.0016(12) -0.0114(12) 0.0003(12)
C25 0.0294(16) 0.0279(15) 0.0231(15) 0.0041(12) -0.0073(12) -0.0074(12)
C26 0.0244(15) 0.0285(14) 0.0200(13) 0.0006(12) -0.0049(11) -0.0043(12)
C1 0.0286(16) 0.0284(15) 0.0123(12) -0.0007(11) 0.0074(12) -0.0005(13)
C11 0.0275(15) 0.0266(15) 0.0146(13) -0.0010(11) 0.0074(11) -0.0035(12)
C16 0.0274(16) 0.0314(16) 0.0241(14) 0.0034(12) 0.0095(12) -0.0014(13)
C15 0.0377(18) 0.0302(16) 0.0266(16) 0.0008(13) 0.0130(13) -0.0081(14)
C14 0.0327(17) 0.0383(17) 0.0292(16) 0.0009(14) 0.0017(14) -0.0122(14)
C13 0.0315(16) 0.0382(16) 0.0307(16) 0.0038(14) -0.0057(13) -0.0064(14)
C12 0.0332(17) 0.0286(15) 0.0221(14) 0.0018(12) -0.0017(12) -0.0044(13)

loop_
_atom_type_symbol
_atom_type_description
_atom_type_scat_dispersion_real
_atom_type_scat_dispersion_imag
_atom_type_scat_source
C C 0.0033 0.0016 'International Tables Vol C Tables 4.2.6.8 and 6.1.1.4'
H H 0.0000 0.0000 'International Tables Vol C Tables 4.2.6.8 and 6.1.1.4'
N N 0.0061 0.0033 'International Tables Vol C Tables 4.2.6.8 and 6.1.1.4'
O O 0.0106 0.0060 'International Tables Vol C Tables 4.2.6.8 and 6.1.1.4'
Ni Ni 0.3393 1.1124 'International Tables Vol C Tables 4.2.6.8 and 6.1.1.4'

loop_
_geom_angle_atom_site_label_1
_geom_angle_atom_site_label_2
_geom_angle_atom_site_label_3
_geom_angle
_geom_angle_site_symmetry_1
_geom_angle_site_symmetry_3
_geom_angle_publ_flag
N2 Ni1 N2 84.37(14) 3_655 . ?
N2 Ni1 O1 168.61(9) 3_655 . ?
N2 Ni1 O1 84.29(9) . . ?
N2 Ni1 O1 84.29(9) 3_655 3_655 ?
N2 Ni1 O1 168.61(9) . 3_655 ?
O1 Ni1 O1 107.07(12) . 3_655 ?
C2 N2 N1 126.2(2) . . ?
C2 N2 Ni1 116.69(19) . . ?
N1 N2 Ni1 116.85(17) . . ?
C1 N1 N2 106.2(2) . . ?
C1 O1 Ni1 107.86(16) . . ?
N2 C2 C21 124.2(2) . . ?
N2 C2 C2 110.77(16) . 3_655 ?
C21 C2 C2 124.83(15) . 3_655 ?
C26 C21 C22 119.4(3) . . ?
C26 C21 C2 119.4(2) . . ?
C22 C21 C2 121.2(2) . . ?
C23 C22 C21 119.9(3) . . ?
C23 C22 H22 120.1 . . ?
C21 C22 H22 120.1 . . ?
C22 C23 C24 120.6(3) . . ?
C22 C23 H23 119.7 . . ?
C24 C23 H23 119.7 . . ?
C23 C24 C25 119.7(3) . . ?
C23 C24 H24 120.2 . . ?
C25 C24 H24 120.2 . . ?
C26 C25 C24 120.2(3) . . ?
C26 C25 H25 119.9 . . ?
C24 C25 H25 119.9 . . ?
C25 C26 C21 120.2(3) . . ?
C25 C26 H26 119.9 . . ?
C21 C26 H26 119.9 . . ?
O1 C1 N1 124.7(3) . . ?
O1 C1 C11 118.1(2) . . ?
N1 C1 C11 117.2(2) . . ?
C12 C11 C16 119.7(3) . . ?
C12 C11 C1 121.2(2) . . ?
C16 C11 C1 119.1(3) . . ?
C15 C16 C11 119.8(3) . . ?
C15 C16 H16 120.1 . . ?
C11 C16 H16 120.1 . . ?
C14 C15 C16 120.4(3) . . ?
C14 C15 H15 119.8 . . ?
C16 C15 H15 119.8 . . ?
C15 C14 C13 119.7(3) . . ?
C15 C14 H14 120.1 . . ?
C13 C14 H14 120.1 . . ?
C12 C13 C14 120.4(3) . . ?
C12 C13 H13 119.8 . . ?
C14 C13 H13 119.8 . . ?
C13 C12 C11 119.9(3) . . ?
C13 C12 H12 120.1 . . ?
C11 C12 H12 120.1 . . ?

loop_
_geom_bond_atom_site_label_1
_geom_bond_atom_site_label_2
_geom_bond_distance
_geom_bond_site_symmetry_2
_geom_bond_publ_flag
Ni1 N2 1.803(2) 3_655 ?
Ni1 N2 1.803(2) . ?
Ni1 O1 1.8721(19) . ?
Ni1 O1 1.8721(19) 3_655 ?
N2 C2 1.310(3) . ?
N2 N1 1.378(3) . ?
N1 C1 1.329(3) . ?
O1 C1 1.299(3) . ?
C2 C21 1.475(4) . ?
C2 C2 1.484(5) 3_655 ?
C21 C26 1.393(4) . ?
C21 C22 1.398(4) . ?
C22 C23 1.380(4) . ?
C22 H22 0.9300 . ?
C23 C24 1.384(4) . ?
C23 H23 0.9300 . ?
C24 C25 1.387(4) . ?
C24 H24 0.9300 . ?
C25 C26 1.381(4) . ?
C25 H25 0.9300 . ?
C26 H26 0.9300 . ?
C1 C11 1.478(4) . ?
C11 C12 1.390(4) . ?
C11 C16 1.393(4) . ?
C16 C15 1.383(4) . ?
C16 H16 0.9300 . ?
C15 C14 1.381(4) . ?
C15 H15 0.9300 . ?
C14 C13 1.387(4) . ?
C14 H14 0.9300 . ?
C13 C12 1.382(4) . ?
C13 H13 0.9300 . ?
C12 H12 0.9300 . ?

loop_
_geom_torsion_atom_site_label_1
_geom_torsion_atom_site_label_2
_geom_torsion_atom_site_label_3
_geom_torsion_atom_site_label_4
_geom_torsion
_geom_torsion_site_symmetry_1
_geom_torsion_site_symmetry_2
_geom_torsion_site_symmetry_3
_geom_torsion_site_symmetry_4
_geom_torsion_publ_flag
N2 Ni1 N2 C2 2.93(13) 3_655 . . . ?
O1 Ni1 N2 C2 -178.1(2) . . . . ?
O1 Ni1 N2 C2 -2.5(6) 3_655 . . . ?
N2 Ni1 N2 N1 177.6(2) 3_655 . . . ?
O1 Ni1 N2 N1 -3.43(17) . . . . ?
O1 Ni1 N2 N1 172.2(4) 3_655 . . . ?
C2 N2 N1 C1 178.2(2) . . . . ?
Ni1 N2 N1 C1 4.0(3) . . . . ?
N2 Ni1 O1 C1 7.2(5) 3_655 . . . ?
N2 Ni1 O1 C1 1.78(16) . . . . ?
O1 Ni1 O1 C1 -177.32(19) 3_655 . . . ?
N1 N2 C2 C21 -6.6(4) . . . . ?
Ni1 N2 C2 C21 167.54(19) . . . . ?
N1 N2 C2 C2 178.6(2) . . . 3_655 ?
Ni1 N2 C2 C2 -7.3(3) . . . 3_655 ?
N2 C2 C21 C26 -133.9(3) . . . . ?
C2 C2 C21 C26 40.2(4) 3_655 . . . ?
N2 C2 C21 C22 43.4(4) . . . . ?
C2 C2 C21 C22 -142.5(3) 3_655 . . . ?
C26 C21 C22 C23 -2.0(4) . . . . ?
C2 C21 C22 C23 -179.3(2) . . . . ?
C21 C22 C23 C24 1.5(4) . . . . ?
C22 C23 C24 C25 0.3(4) . . . . ?
C23 C24 C25 C26 -1.7(4) . . . . ?
C24 C25 C26 C21 1.2(4) . . . . ?
C22 C21 C26 C25 0.6(4) . . . . ?
C2 C21 C26 C25 178.0(2) . . . . ?
Ni1 O1 C1 N1 0.1(3) . . . . ?
Ni1 O1 C1 C11 179.82(18) . . . . ?
N2 N1 C1 O1 -2.6(3) . . . . ?
N2 N1 C1 C11 177.7(2) . . . . ?
O1 C1 C11 C12 -169.1(2) . . . . ?
N1 C1 C11 C12 10.7(4) . . . . ?
O1 C1 C11 C16 10.5(4) . . . . ?
N1 C1 C11 C16 -169.8(2) . . . . ?
C12 C11 C16 C15 1.1(4) . . . . ?
C1 C11 C16 C15 -178.4(2) . . . . ?
C11 C16 C15 C14 -0.1(4) . . . . ?
C16 C15 C14 C13 -0.4(4) . . . . ?
C15 C14 C13 C12 0.0(5) . . . . ?
C14 C13 C12 C11 0.9(4) . . . . ?
C16 C11 C12 C13 -1.5(4) . . . . ?
C1 C11 C12 C13 178.1(3) . . . . ?
